data_7020273
loop_
_publ_author_name
'Chandrasekhar, Vadapalli'
'Metre, Ramesh K.'

_publ_section_title
;
 Bismuth-ferrocene carboxylates: synthesis and structure.
;
_journal_issue 38
_journal_name_full 'Dalton transactions (Cambridge, England : 2003)'
_journal_page_first 11684
_journal_page_last 11691
_journal_paper_doi 10.1039/c2dt31153d
_journal_volume 41
_journal_year 2012
_chemical_formula_moiety 'C33 H27 Bi Fe3 O6'
_chemical_formula_sum 'C33 H27 Bi Fe3 O6'
_chemical_formula_weight 896.08
_chemical_name_systematic
;
?
;
_space_group_IT_number 144
_symmetry_cell_setting trigonal
_symmetry_space_group_name_Hall 'P 31'
_symmetry_space_group_name_H-M 'P 31'
_atom_sites_solution_hydrogens geom
_atom_sites_solution_primary direct
_atom_sites_solution_secondary difmap
_audit_creation_method SHELXL-97
_cell_angle_alpha 90.000(5)
_cell_angle_beta 90.000(5)
_cell_angle_gamma 120.000(5)
_cell_formula_units_Z 3
_cell_length_a 14.261(5)
_cell_length_b 14.261(5)
_cell_length_c 12.252(5)
_cell_measurement_reflns_used 2728
_cell_measurement_temperature 100(2)
_cell_measurement_theta_max 23.82
_cell_measurement_theta_min 2.34
_cell_volume 2157.9(14)
_computing_cell_refinement 'Bruker SMART'
_computing_data_collection 'Bruker SMART'
_computing_data_reduction 'Bruker SAINT'
_computing_molecular_graphics 'Bruker SHELXTL'
_computing_publication_material 'Bruker SHELXTL'
_computing_structure_refinement 'SHELXL-97 (Sheldrick, 1997)'
_computing_structure_solution 'SHELXS-97 (Sheldrick, 1990)'
_diffrn_ambient_temperature 100(2)
_diffrn_measured_fraction_theta_full 0.999
_diffrn_measured_fraction_theta_max 0.999
_diffrn_measurement_device_type 'CCD area detector'
_diffrn_measurement_method 'phi and omega scans'
_diffrn_radiation_monochromator graphite
_diffrn_radiation_source 'fine-focus sealed tube'
_diffrn_radiation_type MoK\a
_diffrn_radiation_wavelength 0.71069
_diffrn_reflns_av_R_equivalents 0.0529
_diffrn_reflns_av_sigmaI/netI 0.0999
_diffrn_reflns_limit_h_max 8
_diffrn_reflns_limit_h_min -17
_diffrn_reflns_limit_k_max 17
_diffrn_reflns_limit_k_min -17
_diffrn_reflns_limit_l_max 14
_diffrn_reflns_limit_l_min -14
_diffrn_reflns_number 11513
_diffrn_reflns_theta_full 25.49
_diffrn_reflns_theta_max 25.49
_diffrn_reflns_theta_min 2.34
_exptl_absorpt_coefficient_mu 7.627
_exptl_absorpt_correction_T_max 0.3107
_exptl_absorpt_correction_T_min 0.2081
_exptl_absorpt_correction_type empirical
_exptl_absorpt_process_details sadabs
_exptl_crystal_colour orange
_exptl_crystal_density_diffrn 2.069
_exptl_crystal_density_method 'not measured'
_exptl_crystal_description block
_exptl_crystal_F_000 1302
_exptl_crystal_size_max 0.30
_exptl_crystal_size_mid 0.28
_exptl_crystal_size_min 0.20
_refine_diff_density_max 1.646
_refine_diff_density_min -0.718
_refine_diff_density_rms 0.160
_refine_ls_abs_structure_details 'Flack H D (1983), Acta Cryst. A39, 876-881'
_refine_ls_abs_structure_Flack -0.030(6)
_refine_ls_extinction_method none
_refine_ls_goodness_of_fit_ref 0.879
_refine_ls_hydrogen_treatment constr
_refine_ls_matrix_type full
_refine_ls_number_parameters 364
_refine_ls_number_reflns 5261
_refine_ls_number_restraints 13
_refine_ls_restrained_S_all 0.881
_refine_ls_R_factor_all 0.0491
_refine_ls_R_factor_gt 0.0409
_refine_ls_shift/su_max 0.001
_refine_ls_shift/su_mean 0.000
_refine_ls_structure_factor_coef Fsqd
_refine_ls_weighting_details 'calc w=1/[\s^2^(Fo^2^)+(0.0000P)^2^+0.0000P] where P=(Fo^2^+2Fc^2^)/3'
_refine_ls_weighting_scheme calc
_refine_ls_wR_factor_gt 0.0754
_refine_ls_wR_factor_ref 0.0794
_reflns_number_gt 4576
_reflns_number_total 5261
_reflns_threshold_expression >2sigma(I)
_cod_data_source_file c2dt31153d.txt
_cod_data_source_block 2
_cod_depositor_comments
;
The following automatic conversions were performed:

'_symmetry_cell_setting' value 'Trigonal' changed to 'trigonal'
according to /home/saulius/struct/CIF-dictionaries/cif_core.dic
dictionary named 'cif_core.dic' version 2.4.2 from 2011-04-26.

Automatic conversion script
Id: cif_fix_values 1891 2012-01-12 08:04:46Z andrius 
;
_cod_original_sg_symbol_H-M P3(1)
_cod_database_code 7020273

loop_
_symmetry_equiv_pos_as_xyz
'x, y, z'
'-y, x-y, z+1/3'
'-x+y, -x, z+2/3'

loop_
_atom_site_label
_atom_site_type_symbol
_atom_site_fract_x
_atom_site_fract_y
_atom_site_fract_z
_atom_site_U_iso_or_equiv
_atom_site_adp_type
_atom_site_occupancy
_atom_site_symmetry_multiplicity
_atom_site_calc_flag
_atom_site_refinement_flags
Bi1 Bi 0.21964(3) 0.60634(3) 0.52672(3) 0.01790(9) Uani 1 1 d .
Fe1 Fe 0.30216(12) 0.36742(12) 0.23011(11) 0.0225(3) Uani 1 1 d .
Fe2 Fe 0.03227(12) 0.21920(12) 0.75612(12) 0.0222(4) Uani 1 1 d .
Fe3 Fe -0.16908(12) 0.36989(12) 0.32938(11) 0.0222(3) Uani 1 1 d .
O1 O 0.3478(5) 0.6053(5) 0.3943(5) 0.0215(15) Uani 1 1 d .
O2 O 0.2468(5) 0.4669(5) 0.4982(5) 0.0220(15) Uani 1 1 d .
O3 O 0.2234(5) 0.5238(5) 0.7215(5) 0.0204(15) Uani 1 1 d .
O4 O 0.0786(5) 0.4708(5) 0.6184(5) 0.0235(16) Uani 1 1 d .
O5 O 0.0502(5) 0.6198(5) 0.4746(5) 0.0263(16) Uani 1 1 d .
O6 O 0.1185(5) 0.5348(5) 0.3817(5) 0.0180(14) Uani 1 1 d .
C1 C 0.3182(8) 0.5090(7) 0.4228(7) 0.019(2) Uani 1 1 d .
C2 C 0.3615(8) 0.4458(8) 0.3736(7) 0.020(2) Uani 1 1 d .
C3 C 0.3229(8) 0.3336(8) 0.3859(8) 0.025(2) Uani 1 1 d .
H3 H 0.2666 0.2837 0.4363 0.030 Uiso 1 1 calc R
C4 C 0.3864(8) 0.3091(8) 0.3132(8) 0.023(2) Uani 1 1 d .
H4 H 0.3784 0.2373 0.3029 0.027 Uiso 1 1 calc R
C5 C 0.4576(8) 0.4011(8) 0.2568(8) 0.025(2) Uani 1 1 d .
H5 H 0.5085 0.4056 0.2005 0.030 Uiso 1 1 calc R
C6 C 0.4428(7) 0.4867(8) 0.2915(8) 0.024(2) Uani 1 1 d .
H6 H 0.4829 0.5617 0.2654 0.029 Uiso 1 1 calc R
C7 C 0.2087(9) 0.2567(10) 0.1137(9) 0.035(3) Uani 1 1 d .
H7 H 0.2050 0.1874 0.0986 0.042 Uiso 1 1 calc R
C8 C 0.1444(9) 0.2750(10) 0.1896(9) 0.040(3) Uani 1 1 d .
H8 H 0.0872 0.2202 0.2359 0.048 Uiso 1 1 calc R
C9 C 0.1811(9) 0.3931(9) 0.1879(9) 0.035(3) Uani 1 1 d U
H9 H 0.1517 0.4307 0.2306 0.042 Uiso 1 1 calc R
C10 C 0.2583(9) 0.4363(10) 0.1073(8) 0.034(3) Uani 1 1 d .
H10 H 0.2983 0.5130 0.0871 0.041 Uiso 1 1 calc R
C11 C 0.2795(11) 0.3564(11) 0.0661(9) 0.041(3) Uani 1 1 d .
H11 H 0.3349 0.3689 0.0117 0.049 Uiso 1 1 calc R
C12 C 0.1261(8) 0.4604(8) 0.7035(7) 0.017(2) Uani 1 1 d .
C13 C 0.0574(8) 0.3689(8) 0.7787(7) 0.018(2) Uani 1 1 d .
C14 C -0.0550(8) 0.2971(8) 0.7704(7) 0.022(2) Uani 1 1 d .
H14 H -0.1044 0.2992 0.7161 0.026 Uiso 1 1 calc R
C15 C -0.0813(8) 0.2200(8) 0.8532(8) 0.023(2) Uani 1 1 d .
H15 H -0.1535 0.1579 0.8667 0.028 Uiso 1 1 calc R
C16 C 0.0106(8) 0.2464(8) 0.9139(8) 0.023(2) Uani 1 1 d .
H16 H 0.0136 0.2052 0.9765 0.028 Uiso 1 1 calc R
C17 C 0.0997(8) 0.3390(8) 0.8697(8) 0.026(2) Uani 1 1 d .
H17 H 0.1746 0.3758 0.8962 0.031 Uiso 1 1 calc R
C18 C -0.0010(12) 0.1435(11) 0.6088(13) 0.0595(18) Uani 1 1 d .
H18 H -0.0509 0.1441 0.5540 0.071 Uiso 1 1 calc R
C19 C 0.1080(12) 0.2182(12) 0.6163(13) 0.0595(18) Uani 1 1 d .
H19 H 0.1484 0.2802 0.5675 0.071 Uiso 1 1 calc R
C20 C 0.1516(12) 0.1906(11) 0.7069(12) 0.0595(18) Uani 1 1 d .
H20 H 0.2271 0.2275 0.7315 0.071 Uiso 1 1 calc R
C21 C 0.0623(11) 0.0938(11) 0.7511(13) 0.0595(18) Uani 1 1 d .
H21 H 0.0657 0.0537 0.8146 0.071 Uiso 1 1 calc R
C22 C -0.0282(13) 0.0659(12) 0.6896(12) 0.0595(18) Uani 1 1 d .
H22 H -0.1004 0.0037 0.7026 0.071 Uiso 1 1 calc R
C23 C 0.0468(8) 0.5626(7) 0.3961(7) 0.019(2) Uani 1 1 d U
C24 C -0.0414(8) 0.5222(8) 0.3153(7) 0.022(2) Uani 1 1 d .
C25 C -0.0509(8) 0.4622(9) 0.2188(9) 0.025(2) Uani 1 1 d .
H25 H 0.0039 0.4470 0.1887 0.030 Uiso 1 1 calc R
C26 C -0.1585(8) 0.4270(8) 0.1738(8) 0.025(2) Uani 1 1 d .
H26 H -0.1894 0.3827 0.1083 0.030 Uiso 1 1 calc R
C27 C -0.2109(8) 0.4657(8) 0.2425(8) 0.027(2) Uani 1 1 d .
H27 H -0.2846 0.4530 0.2328 0.033 Uiso 1 1 calc R
C28 C -0.1395(9) 0.5247(8) 0.3294(8) 0.028(2) Uani 1 1 d .
H28 H -0.1553 0.5601 0.3893 0.034 Uiso 1 1 calc R
C29 C -0.1490(10) 0.2406(8) 0.3643(9) 0.037(3) Uani 1 1 d .
H29 H -0.0948 0.2258 0.3322 0.044 Uiso 1 1 calc R
C30 C -0.1360(10) 0.3019(8) 0.4589(9) 0.035(3) Uani 1 1 d .
H30 H -0.0700 0.3378 0.5032 0.042 Uiso 1 1 calc R
C31 C -0.2309(9) 0.3064(8) 0.4788(8) 0.033(3) Uani 1 1 d .
H31 H -0.2423 0.3445 0.5393 0.040 Uiso 1 1 calc R
C32 C -0.3078(10) 0.2452(9) 0.3956(9) 0.037(3) Uani 1 1 d .
H32 H -0.3812 0.2339 0.3884 0.045 Uiso 1 1 calc R
C33 C -0.2562(9) 0.2036(8) 0.3235(9) 0.029(3) Uani 1 1 d .
H33 H -0.2884 0.1593 0.2582 0.035 Uiso 1 1 calc R

loop_
_atom_site_aniso_label
_atom_site_aniso_U_11
_atom_site_aniso_U_22
_atom_site_aniso_U_33
_atom_site_aniso_U_23
_atom_site_aniso_U_13
_atom_site_aniso_U_12
Bi1 0.0203(2) 0.0177(2) 0.01533(16) -0.00035(18) -0.00018(18) 0.0092(2)
Fe1 0.0311(9) 0.0273(9) 0.0145(8) -0.0007(6) -0.0034(6) 0.0187(8)
Fe2 0.0206(8) 0.0202(8) 0.0243(9) 0.0020(7) 0.0030(7) 0.0090(7)
Fe3 0.0256(8) 0.0200(8) 0.0180(8) 0.0013(6) -0.0016(6) 0.0091(7)
O1 0.024(4) 0.015(4) 0.019(4) 0.000(3) 0.005(3) 0.006(3)
O2 0.026(4) 0.023(4) 0.022(4) 0.007(3) 0.008(3) 0.016(3)
O3 0.019(4) 0.018(4) 0.015(4) -0.003(3) -0.006(3) 0.003(3)
O4 0.020(4) 0.026(4) 0.021(4) 0.003(3) -0.001(3) 0.009(3)
O5 0.025(4) 0.027(4) 0.023(4) -0.001(3) 0.000(3) 0.010(3)
O6 0.018(4) 0.015(3) 0.018(4) 0.000(3) -0.002(3) 0.007(3)
C1 0.022(5) 0.015(5) 0.017(5) -0.001(4) -0.004(4) 0.008(4)
C2 0.024(5) 0.034(6) 0.006(5) 0.000(4) -0.006(4) 0.016(5)
C3 0.026(6) 0.027(6) 0.020(5) 0.001(4) -0.010(4) 0.011(5)
C4 0.032(6) 0.023(6) 0.019(5) -0.004(4) -0.007(5) 0.018(5)
C5 0.023(6) 0.033(6) 0.021(5) 0.000(5) -0.003(4) 0.016(5)
C6 0.009(5) 0.020(6) 0.034(6) -0.010(5) 0.001(4) 0.000(4)
C7 0.039(7) 0.037(7) 0.035(7) -0.017(6) -0.017(6) 0.023(6)
C8 0.028(7) 0.048(8) 0.032(7) 0.001(6) -0.011(5) 0.010(6)
C9 0.042(5) 0.051(5) 0.032(4) 0.001(4) 0.000(4) 0.038(4)
C10 0.053(8) 0.042(7) 0.021(6) 0.008(5) -0.006(5) 0.034(6)
C11 0.067(9) 0.074(10) 0.020(6) 0.001(6) -0.007(6) 0.064(9)
C12 0.027(6) 0.017(5) 0.007(5) -0.004(4) -0.005(4) 0.010(5)
C13 0.029(6) 0.018(5) 0.006(5) 0.002(4) 0.000(4) 0.012(5)
C14 0.024(6) 0.025(6) 0.012(5) 0.001(4) 0.006(4) 0.009(5)
C15 0.017(5) 0.017(5) 0.026(6) -0.006(4) 0.007(4) 0.002(4)
C16 0.027(6) 0.022(6) 0.015(5) -0.004(4) -0.004(4) 0.008(5)
C17 0.019(6) 0.022(6) 0.030(6) 0.010(5) 0.008(5) 0.007(5)
C18 0.065(5) 0.050(4) 0.073(5) -0.016(3) 0.007(4) 0.036(4)
C19 0.065(5) 0.050(4) 0.073(5) -0.016(3) 0.007(4) 0.036(4)
C20 0.065(5) 0.050(4) 0.073(5) -0.016(3) 0.007(4) 0.036(4)
C21 0.065(5) 0.050(4) 0.073(5) -0.016(3) 0.007(4) 0.036(4)
C22 0.065(5) 0.050(4) 0.073(5) -0.016(3) 0.007(4) 0.036(4)
C23 0.023(4) 0.015(4) 0.011(4) 0.004(3) 0.002(3) 0.004(3)
C24 0.022(6) 0.028(6) 0.008(5) -0.004(4) -0.007(4) 0.007(5)
C25 0.012(5) 0.032(7) 0.025(6) 0.008(5) 0.005(4) 0.005(5)
C26 0.020(6) 0.021(6) 0.020(6) 0.013(4) 0.002(4) 0.000(5)
C27 0.021(6) 0.022(6) 0.036(6) 0.011(5) 0.004(5) 0.008(5)
C28 0.034(6) 0.034(6) 0.023(6) -0.003(5) -0.010(5) 0.021(5)
C29 0.050(8) 0.023(6) 0.039(7) 0.008(5) 0.001(6) 0.019(6)
C30 0.044(7) 0.022(6) 0.042(7) 0.009(5) -0.002(6) 0.019(6)
C31 0.047(7) 0.025(6) 0.014(5) 0.004(4) -0.002(5) 0.007(6)
C32 0.045(7) 0.032(7) 0.033(7) 0.004(5) -0.004(6) 0.019(6)
C33 0.035(7) 0.016(6) 0.022(6) 0.009(4) -0.006(5) 0.003(5)

loop_
_atom_type_symbol
_atom_type_description
_atom_type_scat_dispersion_real
_atom_type_scat_dispersion_imag
_atom_type_scat_source
C C 0.0033 0.0016 'International Tables Vol C Tables 4.2.6.8 and 6.1.1.4'
H H 0.0000 0.0000 'International Tables Vol C Tables 4.2.6.8 and 6.1.1.4'
O O 0.0106 0.0060 'International Tables Vol C Tables 4.2.6.8 and 6.1.1.4'
Fe Fe 0.3463 0.8444 'International Tables Vol C Tables 4.2.6.8 and 6.1.1.4'
Bi Bi -4.1077 10.2566 'International Tables Vol C Tables 4.2.6.8 and 6.1.1.4'

loop_
_geom_angle_atom_site_label_1
_geom_angle_atom_site_label_2
_geom_angle_atom_site_label_3
_geom_angle
_geom_angle_site_symmetry_1
_geom_angle_site_symmetry_3
O6 Bi1 O2 80.0(2) . .
O6 Bi1 O4 84.7(2) . .
O2 Bi1 O4 78.1(2) . .
O6 Bi1 O1 77.3(2) . .
O2 Bi1 O1 55.2(2) . .
O4 Bi1 O1 131.9(2) . .
O6 Bi1 O5 54.2(2) . .
O2 Bi1 O5 127.5(2) . .
O4 Bi1 O5 74.0(2) . .
O1 Bi1 O5 124.2(2) . .
O6 Bi1 O3 132.2(2) . .
O2 Bi1 O3 72.4(2) . .
O4 Bi1 O3 52.2(2) . .
O1 Bi1 O3 114.2(2) . .
O5 Bi1 O3 118.4(2) . .
O6 Bi1 O3 78.2(2) . 3_564
O2 Bi1 O3 121.0(2) . 3_564
O4 Bi1 O3 150.9(2) . 3_564
O1 Bi1 O3 66.8(2) . 3_564
O5 Bi1 O3 76.91(19) . 3_564
O3 Bi1 O3 149.62(19) . 3_564
O6 Bi1 C1 76.8(3) . .
O2 Bi1 C1 27.6(2) . .
O4 Bi1 C1 105.0(3) . .
O1 Bi1 C1 27.6(2) . .
O5 Bi1 C1 131.0(2) . .
O3 Bi1 C1 93.7(2) . .
O3 Bi1 C1 93.9(2) 3_564 .
O6 Bi1 C23 27.4(2) . .
O2 Bi1 C23 104.1(3) . .
O4 Bi1 C23 77.4(3) . .
O1 Bi1 C23 101.6(3) . .
O5 Bi1 C23 26.8(2) . .
O3 Bi1 C23 129.5(2) . .
O3 Bi1 C23 76.6(2) 3_564 .
C1 Bi1 C23 104.2(3) . .
O6 Bi1 C12 108.6(2) . .
O2 Bi1 C12 72.1(2) . .
O4 Bi1 C12 26.5(3) . .
O1 Bi1 C12 125.5(2) . .
O5 Bi1 C12 97.4(2) . .
O3 Bi1 C12 25.8(2) . .
O3 Bi1 C12 166.6(2) 3_564 .
C1 Bi1 C12 99.0(3) . .
C23 Bi1 C12 103.9(3) . .
C9 Fe1 C6 121.7(4) . .
C9 Fe1 C8 43.6(5) . .
C6 Fe1 C8 162.8(5) . .
C9 Fe1 C3 121.9(4) . .
C6 Fe1 C3 69.4(4) . .
C8 Fe1 C3 108.9(4) . .
C9 Fe1 C2 106.5(4) . .
C6 Fe1 C2 41.2(4) . .
C8 Fe1 C2 126.5(4) . .
C3 Fe1 C2 40.9(4) . .
C9 Fe1 C11 68.9(5) . .
C6 Fe1 C11 119.1(5) . .
C8 Fe1 C11 67.9(5) . .
C3 Fe1 C11 162.0(4) . .
C2 Fe1 C11 155.2(5) . .
C9 Fe1 C4 159.9(4) . .
C6 Fe1 C4 67.6(4) . .
C8 Fe1 C4 123.1(4) . .
C3 Fe1 C4 41.3(4) . .
C2 Fe1 C4 67.9(4) . .
C11 Fe1 C4 124.4(4) . .
C9 Fe1 C5 158.4(4) . .
C6 Fe1 C5 40.4(4) . .
C8 Fe1 C5 156.2(5) . .
C3 Fe1 C5 68.6(4) . .
C2 Fe1 C5 68.1(4) . .
C11 Fe1 C5 106.8(5) . .
C4 Fe1 C5 39.4(4) . .
C9 Fe1 C7 70.9(5) . .
C6 Fe1 C7 154.0(5) . .
C8 Fe1 C7 40.8(5) . .
C3 Fe1 C7 126.0(5) . .
C2 Fe1 C7 163.7(5) . .
C11 Fe1 C7 40.0(5) . .
C4 Fe1 C7 108.7(4) . .
C5 Fe1 C7 120.2(4) . .
C9 Fe1 C10 39.5(4) . .
C6 Fe1 C10 106.3(5) . .
C8 Fe1 C10 68.1(5) . .
C3 Fe1 C10 156.6(4) . .
C2 Fe1 C10 120.9(4) . .
C11 Fe1 C10 40.4(4) . .
C4 Fe1 C10 160.0(4) . .
C5 Fe1 C10 123.8(4) . .
C7 Fe1 C10 67.9(5) . .
C13 Fe2 C15 68.2(4) . .
C13 Fe2 C16 68.1(4) . .
C15 Fe2 C16 40.1(4) . .
C13 Fe2 C19 108.2(5) . .
C15 Fe2 C19 158.6(5) . .
C16 Fe2 C19 160.0(5) . .
C13 Fe2 C20 122.3(5) . .
C15 Fe2 C20 159.1(5) . .
C16 Fe2 C20 123.1(5) . .
C19 Fe2 C20 41.0(5) . .
C13 Fe2 C17 41.5(4) . .
C15 Fe2 C17 68.6(4) . .
C16 Fe2 C17 40.5(4) . .
C19 Fe2 C17 123.6(5) . .
C20 Fe2 C17 106.3(5) . .
C13 Fe2 C18 124.0(5) . .
C15 Fe2 C18 123.5(5) . .
C16 Fe2 C18 158.6(5) . .
C19 Fe2 C18 39.7(5) . .
C20 Fe2 C18 68.0(6) . .
C17 Fe2 C18 160.0(5) . .
C13 Fe2 C21 159.6(5) . .
C15 Fe2 C21 123.0(5) . .
C16 Fe2 C21 108.4(5) . .
C19 Fe2 C21 67.8(6) . .
C20 Fe2 C21 41.4(5) . .
C17 Fe2 C21 122.6(5) . .
C18 Fe2 C21 66.6(6) . .
C13 Fe2 C14 40.8(4) . .
C15 Fe2 C14 40.4(4) . .
C16 Fe2 C14 67.8(4) . .
C19 Fe2 C14 123.0(5) . .
C20 Fe2 C14 158.7(5) . .
C17 Fe2 C14 69.3(4) . .
C18 Fe2 C14 108.6(5) . .
C21 Fe2 C14 158.4(5) . .
C13 Fe2 C22 159.7(5) . .
C15 Fe2 C22 109.0(5) . .
C16 Fe2 C22 123.6(5) . .
C19 Fe2 C22 66.6(6) . .
C20 Fe2 C22 67.7(6) . .
C17 Fe2 C22 157.9(5) . .
C18 Fe2 C22 39.5(6) . .
C21 Fe2 C22 38.9(5) . .
C14 Fe2 C22 124.1(5) . .
C24 Fe3 C28 41.2(4) . .
C24 Fe3 C30 106.2(4) . .
C28 Fe3 C30 123.2(4) . .
C24 Fe3 C31 120.7(4) . .
C28 Fe3 C31 107.0(4) . .
C30 Fe3 C31 40.4(4) . .
C24 Fe3 C27 69.2(4) . .
C28 Fe3 C27 40.9(4) . .
C30 Fe3 C27 160.1(4) . .
C31 Fe3 C27 124.0(5) . .
C24 Fe3 C29 121.9(4) . .
C28 Fe3 C29 158.9(4) . .
C30 Fe3 C29 40.3(4) . .
C31 Fe3 C29 68.6(5) . .
C27 Fe3 C29 158.5(4) . .
C24 Fe3 C25 41.0(4) . .
C28 Fe3 C25 69.2(4) . .
C30 Fe3 C25 120.7(4) . .
C31 Fe3 C25 156.2(4) . .
C27 Fe3 C25 69.3(4) . .
C29 Fe3 C25 106.0(5) . .
C24 Fe3 C26 69.3(4) . .
C28 Fe3 C26 68.5(4) . .
C30 Fe3 C26 157.9(4) . .
C31 Fe3 C26 160.5(4) . .
C27 Fe3 C26 40.3(4) . .
C29 Fe3 C26 122.5(5) . .
C25 Fe3 C26 41.9(4) . .
C24 Fe3 C32 157.2(4) . .
C28 Fe3 C32 121.9(4) . .
C30 Fe3 C32 68.4(5) . .
C31 Fe3 C32 41.0(4) . .
C27 Fe3 C32 107.9(4) . .
C29 Fe3 C32 69.2(5) . .
C25 Fe3 C32 161.0(4) . .
C26 Fe3 C32 124.0(4) . .
C24 Fe3 C33 159.1(5) . .
C28 Fe3 C33 158.7(4) . .
C30 Fe3 C33 68.2(4) . .
C31 Fe3 C33 69.0(4) . .
C27 Fe3 C33 122.9(4) . .
C29 Fe3 C33 40.9(4) . .
C25 Fe3 C33 123.1(4) . .
C26 Fe3 C33 107.9(4) . .
C32 Fe3 C33 41.4(4) . .
C1 O1 Bi1 88.8(5) . .
C1 O2 Bi1 98.4(5) . .
C12 O3 Bi1 84.3(5) . .
C12 O3 Bi1 150.4(6) . 2_665
Bi1 O3 Bi1 124.3(2) . 2_665
C12 O4 Bi1 101.8(6) . .
C23 O5 Bi1 82.8(6) . .
C23 O6 Bi1 100.7(5) . .
O1 C1 O2 117.6(8) . .
O1 C1 C2 122.9(9) . .
O2 C1 C2 119.5(8) . .
O1 C1 Bi1 63.6(5) . .
O2 C1 Bi1 54.0(4) . .
C2 C1 Bi1 173.4(7) . .
C3 C2 C6 108.4(9) . .
C3 C2 C1 127.7(9) . .
C6 C2 C1 123.4(9) . .
C3 C2 Fe1 69.5(5) . .
C6 C2 Fe1 69.0(5) . .
C1 C2 Fe1 120.8(6) . .
C2 C3 C4 105.9(9) . .
C2 C3 Fe1 69.6(5) . .
C4 C3 Fe1 70.0(5) . .
C2 C3 H3 127.0 . .
C4 C3 H3 127.0 . .
Fe1 C3 H3 127.0 . .
C5 C4 C3 109.5(9) . .
C5 C4 Fe1 70.4(6) . .
C3 C4 Fe1 68.8(5) . .
C5 C4 H4 125.2 . .
C3 C4 H4 125.2 . .
Fe1 C4 H4 125.2 . .
C4 C5 C6 108.5(9) . .
C4 C5 Fe1 70.2(6) . .
C6 C5 Fe1 68.7(6) . .
C4 C5 H5 125.7 . .
C6 C5 H5 125.7 . .
Fe1 C5 H5 125.7 . .
C5 C6 C2 107.6(9) . .
C5 C6 Fe1 70.9(6) . .
C2 C6 Fe1 69.8(5) . .
C5 C6 H6 126.2 . .
C2 C6 H6 126.2 . .
Fe1 C6 H6 126.2 . .
C11 C7 C8 107.0(11) . .
C11 C7 Fe1 69.2(7) . .
C8 C7 Fe1 68.5(6) . .
C11 C7 H7 126.5 . .
C8 C7 H7 126.5 . .
Fe1 C7 H7 126.5 . .
C7 C8 C9 107.7(10) . .
C7 C8 Fe1 70.7(6) . .
C9 C8 Fe1 67.7(6) . .
C7 C8 H8 126.1 . .
C9 C8 H8 126.1 . .
Fe1 C8 H8 126.1 . .
C10 C9 C8 105.4(10) . .
C10 C9 Fe1 72.4(6) . .
C8 C9 Fe1 68.7(6) . .
C10 C9 H9 127.2 . .
C8 C9 H9 127.2 . .
Fe1 C9 H9 127.2 . .
C9 C10 C11 110.1(11) . .
C9 C10 Fe1 68.1(6) . .
C11 C10 Fe1 68.7(6) . .
C9 C10 H10 124.8 . .
C11 C10 H10 124.8 . .
Fe1 C10 H10 124.8 . .
C7 C11 C10 109.6(11) . .
C7 C11 Fe1 70.8(7) . .
C10 C11 Fe1 70.9(6) . .
C7 C11 H11 125.2 . .
C10 C11 H11 125.2 . .
Fe1 C11 H11 125.2 . .
O3 C12 O4 121.3(8) . .
O3 C12 C13 122.3(8) . .
O4 C12 C13 116.4(8) . .
O3 C12 Bi1 69.9(5) . .
O4 C12 Bi1 51.7(4) . .
C13 C12 Bi1 167.2(6) . .
C14 C13 C17 109.6(8) . .
C14 C13 C12 127.0(8) . .
C17 C13 C12 123.4(9) . .
C14 C13 Fe2 71.5(6) . .
C17 C13 Fe2 70.5(6) . .
C12 C13 Fe2 122.5(7) . .
C15 C14 C13 106.2(9) . .
C15 C14 Fe2 68.5(6) . .
C13 C14 Fe2 67.8(6) . .
C15 C14 H14 126.9 . .
C13 C14 H14 126.9 . .
Fe2 C14 H14 126.9 . .
C16 C15 C14 109.2(9) . .
C16 C15 Fe2 70.4(6) . .
C14 C15 Fe2 71.1(6) . .
C16 C15 H15 125.4 . .
C14 C15 H15 125.4 . .
Fe2 C15 H15 125.4 . .
C15 C16 C17 109.7(9) . .
C15 C16 Fe2 69.5(6) . .
C17 C16 Fe2 70.1(6) . .
C15 C16 H16 125.1 . .
C17 C16 H16 125.1 . .
Fe2 C16 H16 125.1 . .
C16 C17 C13 105.3(9) . .
C16 C17 Fe2 69.4(6) . .
C13 C17 Fe2 67.9(6) . .
C16 C17 H17 127.4 . .
C13 C17 H17 127.4 . .
Fe2 C17 H17 127.4 . .
C19 C18 C22 109.0(15) . .
C19 C18 Fe2 69.9(9) . .
C22 C18 Fe2 71.8(9) . .
C19 C18 H18 125.5 . .
C22 C18 H18 125.5 . .
Fe2 C18 H18 125.5 . .
C18 C19 C20 108.6(15) . .
C18 C19 Fe2 70.4(9) . .
C20 C19 Fe2 69.5(8) . .
C18 C19 H19 125.7 . .
C20 C19 H19 125.7 . .
Fe2 C19 H19 125.7 . .
C19 C20 C21 105.1(14) . .
C19 C20 Fe2 69.5(8) . .
C21 C20 Fe2 69.6(8) . .
C19 C20 H20 127.4 . .
C21 C20 H20 127.4 . .
Fe2 C20 H20 127.4 . .
C22 C21 C20 108.9(15) . .
C22 C21 Fe2 72.0(8) . .
C20 C21 Fe2 69.0(8) . .
C22 C21 H21 125.5 . .
C20 C21 H21 125.5 . .
Fe2 C21 H21 125.5 . .
C21 C22 C18 108.3(15) . .
C21 C22 Fe2 69.1(8) . .
C18 C22 Fe2 68.7(8) . .
C21 C22 H22 125.8 . .
C18 C22 H22 125.8 . .
Fe2 C22 H22 125.8 . .
O5 C23 O6 122.2(9) . .
O5 C23 C24 121.4(9) . .
O6 C23 C24 116.4(9) . .
O5 C23 Bi1 70.3(5) . .
O6 C23 Bi1 51.9(4) . .
C24 C23 Bi1 167.9(7) . .
C25 C24 C28 108.3(8) . .
C25 C24 C23 126.7(10) . .
C28 C24 C23 124.4(9) . .
C25 C24 Fe3 70.3(6) . .
C28 C24 Fe3 69.5(6) . .
C23 C24 Fe3 119.7(7) . .
C24 C25 C26 106.6(9) . .
C24 C25 Fe3 68.7(6) . .
C26 C25 Fe3 69.1(5) . .
C24 C25 H25 126.7 . .
C26 C25 H25 126.7 . .
Fe3 C25 H25 126.7 . .
C27 C26 C25 108.2(9) . .
C27 C26 Fe3 69.6(6) . .
C25 C26 Fe3 69.0(6) . .
C27 C26 H26 125.9 . .
C25 C26 H26 125.9 . .
Fe3 C26 H26 125.9 . .
C26 C27 C28 108.4(9) . .
C26 C27 Fe3 70.1(6) . .
C28 C27 Fe3 69.1(6) . .
C26 C27 H27 125.8 . .
C28 C27 H27 125.8 . .
Fe3 C27 H27 125.8 . .
C27 C28 C24 108.5(9) . .
C27 C28 Fe3 70.0(6) . .
C24 C28 Fe3 69.3(6) . .
C27 C28 H28 125.8 . .
C24 C28 H28 125.8 . .
Fe3 C28 H28 125.8 . .
C30 C29 C33 107.5(11) . .
C30 C29 Fe3 69.3(6) . .
C33 C29 Fe3 69.9(6) . .
C30 C29 H29 126.2 . .
C33 C29 H29 126.2 . .
Fe3 C29 H29 126.2 . .
C29 C30 C31 109.9(10) . .
C29 C30 Fe3 70.3(6) . .
C31 C30 Fe3 69.9(6) . .
C29 C30 H30 125.1 . .
C31 C30 H30 125.1 . .
Fe3 C30 H30 125.1 . .
C30 C31 C32 108.0(10) . .
C30 C31 Fe3 69.6(6) . .
C32 C31 Fe3 70.1(6) . .
C30 C31 H31 126.0 . .
C32 C31 H31 126.0 . .
Fe3 C31 H31 126.0 . .
C31 C32 C33 107.0(10) . .
C31 C32 Fe3 69.0(6) . .
C33 C32 Fe3 69.4(6) . .
C31 C32 H32 126.5 . .
C33 C32 H32 126.5 . .
Fe3 C32 H32 126.5 . .
C29 C33 C32 107.6(10) . .
C29 C33 Fe3 69.2(6) . .
C32 C33 Fe3 69.2(6) . .
C29 C33 H33 126.2 . .
C32 C33 H33 126.2 . .
Fe3 C33 H33 126.2 . .

loop_
_geom_bond_atom_site_label_1
_geom_bond_atom_site_label_2
_geom_bond_distance
_geom_bond_site_symmetry_2
Bi1 O6 2.192(6) .
Bi1 O2 2.236(6) .
Bi1 O4 2.271(7) .
Bi1 O1 2.449(6) .
Bi1 O5 2.597(7) .
Bi1 O3 2.674(6) .
Bi1 O3 2.703(6) 3_564
Bi1 C1 2.734(9) .
Bi1 C23 2.737(10) .
Bi1 C12 2.833(9) .
Fe1 C9 2.004(11) .
Fe1 C6 2.018(9) .
Fe1 C8 2.019(11) .
Fe1 C3 2.026(9) .
Fe1 C2 2.028(9) .
Fe1 C11 2.029(11) .
Fe1 C4 2.042(9) .
Fe1 C5 2.046(10) .
Fe1 C7 2.049(11) .
Fe1 C10 2.058(10) .
Fe2 C13 1.999(10) .
Fe2 C15 2.015(9) .
Fe2 C16 2.026(10) .
Fe2 C19 2.029(14) .
Fe2 C20 2.029(13) .
Fe2 C17 2.034(11) .
Fe2 C18 2.034(14) .
Fe2 C21 2.038(13) .
Fe2 C14 2.048(10) .
Fe2 C22 2.074(13) .
Fe3 C24 2.027(10) .
Fe3 C28 2.029(10) .
Fe3 C30 2.034(11) .
Fe3 C31 2.038(10) .
Fe3 C27 2.042(10) .
Fe3 C29 2.047(11) .
Fe3 C25 2.047(10) .
Fe3 C26 2.048(9) .
Fe3 C32 2.053(12) .
Fe3 C33 2.056(10) .
O1 C1 1.268(10) .
O2 C1 1.280(11) .
O3 C12 1.239(11) .
O3 Bi1 2.703(6) 2_665
O4 C12 1.292(11) .
O5 C23 1.246(11) .
O6 C23 1.281(11) .
C1 C2 1.454(13) .
C2 C3 1.415(13) .
C2 C6 1.422(13) .
C3 C4 1.433(13) .
C3 H3 0.9800 .
C4 C5 1.378(14) .
C4 H4 0.9800 .
C5 C6 1.404(13) .
C5 H5 0.9800 .
C6 H6 0.9800 .
C7 C11 1.395(17) .
C7 C8 1.418(16) .
C7 H7 0.9800 .
C8 C9 1.495(16) .
C8 H8 0.9800 .
C9 C10 1.374(15) .
C9 H9 0.9800 .
C10 C11 1.410(15) .
C10 H10 0.9800 .
C11 H11 0.9800 .
C12 C13 1.494(13) .
C13 C14 1.410(13) .
C13 C17 1.431(13) .
C14 C15 1.403(13) .
C14 H14 0.9800 .
C15 C16 1.385(14) .
C15 H15 0.9800 .
C16 C17 1.405(13) .
C16 H16 0.9800 .
C17 H17 0.9800 .
C18 C19 1.380(18) .
C18 C22 1.39(2) .
C18 H18 0.9800 .
C19 C20 1.42(2) .
C19 H19 0.9800 .
C20 C21 1.437(19) .
C20 H20 0.9800 .
C21 C22 1.37(2) .
C21 H21 0.9800 .
C22 H22 0.9800 .
C23 C24 1.472(13) .
C24 C25 1.427(14) .
C24 C28 1.427(14) .
C25 C26 1.463(14) .
C25 H25 0.9800 .
C26 C27 1.409(14) .
C26 H26 0.9800 .
C27 C28 1.421(13) .
C27 H27 0.9800 .
C28 H28 0.9800 .
C29 C30 1.407(15) .
C29 C33 1.435(15) .
C29 H29 0.9800 .
C30 C31 1.407(15) .
C30 H30 0.9800 .
C31 C32 1.431(15) .
C31 H31 0.9800 .
C32 C33 1.452(15) .
C32 H32 0.9800 .
C33 H33 0.9800 .
